data_2202369
loop_
_publ_author_name
'Xu, Tao'
'Yang, Shi-Yao'
'Xie, Zhao-Xiong'
'Ng, Seik Weng'

_publ_section_title
;
 Bis(diisopropylammonium) diphenyldioxalatostannate(IV)
;
_journal_issue 10
_journal_name_full 'Acta Crystallographica Section E'
_journal_page_first m873
_journal_page_last m875
_journal_paper_doi 10.1107/S1600536803019457
_journal_volume 59
_journal_year 2003
_chemical_formula_iupac '[Sn (C6 H5)2 (C2 O4)2 ] 2C6 H16 N'
_chemical_formula_moiety '2(C6 H16 N), 2(C6 H5), 2(C2 O4), Sn'
_chemical_formula_sum 'C28 H42 N2 O8 Sn'
_chemical_formula_weight 653.33
_chemical_name_systematic
;
 Bis(diisopropylammonium) diphenyldioxalatostannate
;
_space_group_IT_number 14
_symmetry_cell_setting monoclinic
_symmetry_space_group_name_Hall '-P 2yn'
_symmetry_space_group_name_H-M 'P 1 21/n 1'
_atom_sites_solution_hydrogens geom
_atom_sites_solution_primary direct
_atom_sites_solution_secondary difmap
_audit_creation_method SHELXL-97
_cell_angle_alpha 90.00
_cell_angle_beta 93.3640(10)
_cell_angle_gamma 90.00
_cell_formula_units_Z 4
_cell_length_a 9.4647(5)
_cell_length_b 20.9010(10)
_cell_length_c 15.9940(8)
_cell_measurement_reflns_used 5007
_cell_measurement_temperature 298(2)
_cell_measurement_theta_max 27.6
_cell_measurement_theta_min 2.5
_cell_volume 3158.5(3)
_computing_cell_refinement SMART
_computing_data_collection 'SMART (Bruker, 2001)'
_computing_data_reduction 'SAINT (Bruker, 2001)'
_computing_molecular_graphics 'ORTEPII (Johnson, 1976)'
_computing_publication_material SHELXL-97
_computing_structure_refinement 'SHELXL97 (Sheldrick, 1997)'
_computing_structure_solution 'SHELXS97 (Sheldrick, 1997)'
_diffrn_ambient_temperature 298(2)
_diffrn_measured_fraction_theta_full 1.00
_diffrn_measured_fraction_theta_max 1.00
_diffrn_measurement_device_type 'Bruker APEX area-detector diffractometer'
_diffrn_measurement_method '\f and \w scan'
_diffrn_radiation_monochromator graphite
_diffrn_radiation_source 'fine-focus sealed tube'
_diffrn_radiation_type MoK\a
_diffrn_radiation_wavelength 0.71073
_diffrn_reflns_av_R_equivalents 0.039
_diffrn_reflns_av_sigmaI/netI 0.035
_diffrn_reflns_limit_h_max 11
_diffrn_reflns_limit_h_min -11
_diffrn_reflns_limit_k_max 24
_diffrn_reflns_limit_k_min -24
_diffrn_reflns_limit_l_max 19
_diffrn_reflns_limit_l_min -19
_diffrn_reflns_number 23125
_diffrn_reflns_theta_full 25.0
_diffrn_reflns_theta_max 25.0
_diffrn_reflns_theta_min 1.0
_diffrn_standards_decay_% 0
_diffrn_standards_interval_count 0
_exptl_absorpt_coefficient_mu 0.86
_exptl_absorpt_correction_T_max 0.905
_exptl_absorpt_correction_T_min 0.705
_exptl_absorpt_correction_type multi-scan
_exptl_absorpt_process_details '(SADABS; Sheldrick, 1996)'
_exptl_crystal_colour Colorless
_exptl_crystal_density_diffrn 1.374
_exptl_crystal_density_method 'not measured'
_exptl_crystal_description Parallelepiped
_exptl_crystal_F_000 1352
_exptl_crystal_size_max 0.29
_exptl_crystal_size_mid 0.18
_exptl_crystal_size_min 0.12
_refine_diff_density_max 1.14
_refine_diff_density_min -1.40
_refine_ls_extinction_method none
_refine_ls_goodness_of_fit_ref 1.30
_refine_ls_hydrogen_treatment constr
_refine_ls_matrix_type full
_refine_ls_number_parameters 352
_refine_ls_number_reflns 5563
_refine_ls_number_restraints 0
_refine_ls_restrained_S_all 1.30
_refine_ls_R_factor_all 0.081
_refine_ls_R_factor_gt 0.080
_refine_ls_shift/su_max 0.001
_refine_ls_shift/su_mean <0.001
_refine_ls_structure_factor_coef Fsqd
_refine_ls_weighting_details 'calc w = 1/[\s^2^(Fo^2^)+(0.0485P)^2^+12.4071P] where P = (Fo^2^+2Fc^2^)/3'
_refine_ls_weighting_scheme calc
_refine_ls_wR_factor_gt 0.165
_refine_ls_wR_factor_ref 0.166
_reflns_number_gt 5505
_reflns_number_total 5563
_reflns_threshold_expression I>2\s(I)
_cod_data_source_file bt6339.cif
_cod_data_source_block I
_cod_depositor_comments
;
The following automatic conversions were performed:
'_symmetry_cell_setting' value 'Monoclinic' changed to 'monoclinic'
according to '/home/saulius/struct/CIF-dictionaries/cif_core.dic'
dictionary named 'cif_core.dic' version 2.4.1 from 2010-06-29.

Automatic conversion script
Id: cif_fix_enum 1527 2010-12-29 10:47:43Z saulius 

The following automatic conversions were performed:

'_symmetry_cell_setting' value 'Monoclinic' changed to 'monoclinic'
according to /home/saulius/struct/CIF-dictionaries/cif_core.dic
dictionary named 'cif_core.dic' version 2.4.1 from
2010-06-29.

'_exptl_absorpt_correction_type' value 'Multi-scan'
changed to 'multi-scan' according to
/home/saulius/struct/CIF-dictionaries/cif_core.dic dictionary named
'cif_core.dic' version 2.4.1 from 2010-06-29.

Automatic conversion script
Id: cif_fix_values 1715 2011-07-08 13:25:40Z adriana 
;
_cod_original_cell_volume 3158.6(3)
_cod_original_sg_symbol_H-M 'P 21/n'
_cod_database_code 2202369
_cod_database_fobs_code 2202369

loop_
_symmetry_equiv_pos_as_xyz
'x, y, z'
'-x+1/2, y+1/2, -z+1/2'
'-x, -y, -z'
'x-1/2, -y-1/2, z-1/2'

loop_
_atom_site_label
_atom_site_fract_x
_atom_site_fract_y
_atom_site_fract_z
_atom_site_U_iso_or_equiv
_atom_site_adp_type
_atom_site_calc_flag
_atom_site_refinement_flags
_atom_site_occupancy
_atom_site_disorder_assembly
_atom_site_disorder_group
_atom_site_type_symbol
Sn1 0.27877(5) 0.33312(2) 0.24929(3) 0.0380(2) Uani d . 1 . . Sn
O1 0.1871(5) 0.4262(2) 0.2226(3) 0.0480(10) Uani d . 1 . . O
O2 0.2052(7) 0.5109(3) 0.1410(4) 0.070(2) Uani d . 1 . . O
O3 0.3927(5) 0.3677(2) 0.1478(3) 0.0500(10) Uani d . 1 . . O
O4 0.4152(7) 0.4505(3) 0.0633(4) 0.074(2) Uani d . 1 . . O
O5 0.4193(5) 0.3950(2) 0.3273(3) 0.0440(10) Uani d . 1 . . O
O6 0.4422(5) 0.4365(3) 0.4547(3) 0.0550(10) Uani d . 1 . . O
O7 0.1722(5) 0.3440(2) 0.3617(3) 0.0400(10) Uani d . 1 . . O
O8 0.1684(5) 0.4050(3) 0.4757(3) 0.0500(10) Uani d . 1 . . O
N1 0.3349(6) 0.5865(3) 0.0161(4) 0.0450(10) Uani d . 1 . . N
N2 0.2759(5) 0.5230(3) 0.5553(3) 0.0390(10) Uani d . 1 . . N
C1 0.4210(7) 0.2561(3) 0.2808(4) 0.040(2) Uani d . 1 . . C
C2 0.3788(9) 0.1941(4) 0.2688(5) 0.060(2) Uani d . 1 . . C
C3 0.4650(10) 0.1425(4) 0.2920(7) 0.076(3) Uani d . 1 . . C
C4 0.5960(10) 0.1530(5) 0.3264(6) 0.076(3) Uani d . 1 . . C
C5 0.6420(10) 0.2130(5) 0.3401(8) 0.090(3) Uani d . 1 . . C
C6 0.5540(10) 0.2644(4) 0.3156(7) 0.075(3) Uani d . 1 . . C
C7 0.1025(8) 0.2871(3) 0.1840(5) 0.046(2) Uani d . 1 . . C
C8 0.1190(10) 0.2565(6) 0.1107(7) 0.105(4) Uani d . 1 . . C
C9 0.011(2) 0.2240(6) 0.0670(9) 0.125(6) Uani d . 1 . . C
C10 -0.115(2) 0.2208(5) 0.0973(9) 0.100(4) Uani d . 1 . . C
C11 -0.1360(10) 0.2495(7) 0.1701(8) 0.102(4) Uani d . 1 . . C
C12 -0.0270(10) 0.2833(5) 0.2128(5) 0.072(3) Uani d . 1 . . C
C13 0.2409(8) 0.4580(3) 0.1644(5) 0.046(2) Uani d . 1 . . C
C14 0.3590(8) 0.4229(3) 0.1202(4) 0.046(2) Uani d . 1 . . C
C15 0.3755(6) 0.4078(3) 0.3983(4) 0.0360(10) Uani d . 1 . . C
C16 0.2245(6) 0.3843(3) 0.4146(4) 0.0350(10) Uani d . 1 . . C
C17 0.2210(10) 0.5944(4) -0.0521(5) 0.062(2) Uani d . 1 . . C
C18 0.219(2) 0.5357(8) -0.1048(9) 0.148(7) Uani d . 1 . . C
C19 0.0830(10) 0.6058(6) -0.0181(7) 0.099(4) Uani d . 1 . . C
C20 0.3693(9) 0.6434(4) 0.0707(5) 0.056(2) Uani d . 1 . . C
C21 0.4700(10) 0.6221(6) 0.1418(6) 0.091(3) Uani d . 1 . . C
C22 0.4280(10) 0.6979(4) 0.0218(7) 0.085(3) Uani d . 1 . . C
C23 0.2518(8) 0.5130(4) 0.6461(4) 0.050(2) Uani d . 1 . . C
C24 0.1006(9) 0.4960(5) 0.6579(5) 0.073(3) Uani d . 1 . . C
C25 0.3560(10) 0.4641(5) 0.6786(6) 0.074(3) Uani d . 1 . . C
C26 0.1860(7) 0.5697(4) 0.5071(5) 0.050(2) Uani d . 1 . . C
C27 0.2337(9) 0.5731(4) 0.4193(5) 0.064(2) Uani d . 1 . . C
C28 0.1880(10) 0.6340(4) 0.5487(7) 0.076(3) Uani d . 1 . . C
H1n1 0.4146 0.5744 -0.0075 0.054 Uiso calc R 1 . . H
H1n2 0.3096 0.5542 0.0493 0.054 Uiso calc R 1 . . H
H2n1 0.3666 0.5351 0.5516 0.047 Uiso calc R 1 . . H
H2n2 0.2659 0.4849 0.5295 0.047 Uiso calc R 1 . . H
H2 0.2891 0.1862 0.2441 0.072 Uiso calc R 1 . . H
H3 0.4322 0.1009 0.2838 0.091 Uiso calc R 1 . . H
H4 0.6543 0.1186 0.3407 0.091 Uiso calc R 1 . . H
H5 0.7307 0.2203 0.3658 0.108 Uiso calc R 1 . . H
H6 0.5882 0.3058 0.3234 0.090 Uiso calc R 1 . . H
H8 0.2081 0.2573 0.0887 0.125 Uiso calc R 1 . . H
H9 0.0276 0.2044 0.0162 0.150 Uiso calc R 1 . . H
H10 -0.1882 0.1989 0.0684 0.120 Uiso calc R 1 . . H
H11 -0.2246 0.2470 0.1925 0.123 Uiso calc R 1 . . H
H12 -0.0454 0.3038 0.2627 0.087 Uiso calc R 1 . . H
H17 0.2450 0.6311 -0.0867 0.075 Uiso calc R 1 . . H
H18a 0.1473 0.5397 -0.1493 0.222 Uiso calc R 1 . . H
H18b 0.1996 0.4991 -0.0710 0.222 Uiso calc R 1 . . H
H18c 0.3098 0.5304 -0.1281 0.222 Uiso calc R 1 . . H
H19a 0.0873 0.6441 0.0150 0.149 Uiso calc R 1 . . H
H19b 0.0591 0.5702 0.0162 0.149 Uiso calc R 1 . . H
H19c 0.0128 0.6106 -0.0634 0.149 Uiso calc R 1 . . H
H20 0.2816 0.6579 0.0944 0.067 Uiso calc R 1 . . H
H21a 0.4282 0.5875 0.1712 0.136 Uiso calc R 1 . . H
H21b 0.4883 0.6573 0.1796 0.136 Uiso calc R 1 . . H
H21c 0.5569 0.6081 0.1200 0.136 Uiso calc R 1 . . H
H22a 0.3602 0.7099 -0.0226 0.127 Uiso calc R 1 . . H
H22b 0.5143 0.6848 -0.0015 0.127 Uiso calc R 1 . . H
H22c 0.4456 0.7338 0.0583 0.127 Uiso calc R 1 . . H
H23 0.2726 0.5533 0.6757 0.060 Uiso calc R 1 . . H
H24a 0.0873 0.4902 0.7164 0.109 Uiso calc R 1 . . H
H24b 0.0774 0.4570 0.6284 0.109 Uiso calc R 1 . . H
H24c 0.0402 0.5297 0.6363 0.109 Uiso calc R 1 . . H
H25a 0.3438 0.4568 0.7370 0.111 Uiso calc R 1 . . H
H25b 0.4503 0.4791 0.6714 0.111 Uiso calc R 1 . . H
H25c 0.3407 0.4248 0.6483 0.111 Uiso calc R 1 . . H
H26 0.0884 0.5538 0.5044 0.059 Uiso calc R 1 . . H
H27a 0.2313 0.5311 0.3950 0.096 Uiso calc R 1 . . H
H27b 0.3285 0.5895 0.4203 0.096 Uiso calc R 1 . . H
H27c 0.1717 0.6009 0.3864 0.096 Uiso calc R 1 . . H
H28a 0.1584 0.6297 0.6048 0.114 Uiso calc R 1 . . H
H28b 0.1251 0.6625 0.5177 0.114 Uiso calc R 1 . . H
H28c 0.2825 0.6511 0.5503 0.114 Uiso calc R 1 . . H

loop_
_atom_site_aniso_label
_atom_site_aniso_U_11
_atom_site_aniso_U_22
_atom_site_aniso_U_33
_atom_site_aniso_U_12
_atom_site_aniso_U_13
_atom_site_aniso_U_23
Sn1 0.0440(3) 0.0331(3) 0.0375(3) 0.0003(2) 0.006(2) -0.0027(2)
O1 0.052(3) 0.033(3) 0.061(3) 0.009(2) 0.015(2) -0.001(2)
O2 0.091(4) 0.043(3) 0.076(4) 0.019(3) 0.026(3) 0.015(3)
O3 0.061(3) 0.039(3) 0.053(3) 0.009(2) 0.023(2) 0.004(2)
O4 0.085(4) 0.057(4) 0.083(4) 0.015(3) 0.040(4) 0.024(3)
O5 0.039(3) 0.043(3) 0.051(3) -0.008(2) 0.013(2) -0.012(2)
O6 0.032(3) 0.071(4) 0.060(3) -0.004(2) 0.001(2) -0.021(3)
O7 0.042(3) 0.040(3) 0.037(2) -0.008(2) 0.010(2) -0.006(2)
O8 0.038(3) 0.064(3) 0.049(3) -0.004(2) 0.011(2) -0.016(3)
N1 0.045(3) 0.043(3) 0.048(3) 0.008(3) 0.006(3) 0.005(3)
N2 0.030(3) 0.045(3) 0.042(3) -0.004(2) 0.006(2) -0.008(3)
C1 0.041(4) 0.040(4) 0.039(4) 0.002(3) 0.002(3) 0.001(3)
C2 0.061(5) 0.049(5) 0.070(6) 0.001(4) 0.002(4) -0.001(4)
C3 0.080(7) 0.042(5) 0.107(8) 0.004(4) 0.018(6) 0.004(5)
C4 0.076(7) 0.062(6) 0.089(7) 0.030(5) 0.009(5) 0.017(5)
C5 0.061(6) 0.086(8) 0.121(9) 0.023(5) -0.020(6) -0.011(7)
C6 0.078(7) 0.045(5) 0.101(8) 0.006(4) -0.007(5) -0.008(5)
C7 0.050(4) 0.036(4) 0.051(4) 0.003(3) -0.020(3) -0.016(3)
C8 0.074(7) 0.120(10) 0.113(9) 0.025(6) -0.026(6) -0.070(8)
C9 0.099(9) 0.130(10) 0.140(10) 0.032(8) -0.049(9) -0.100(10)
C10 0.110(10) 0.061(6) 0.13910 -0.002(6) -0.058(8) -0.015(7)
C11 0.066(7) 0.140(10) 0.095(8) -0.039(7) -0.023(6) 0.034(8)
C12 0.068(6) 0.099(7) 0.049(5) -0.018(5) -0.008(4) 0.003(5)
C13 0.055(5) 0.038(4) 0.047(4) 0.002(3) 0.007(3) -0.005(3)
C14 0.054(4) 0.045(4) 0.038(4) -0.003(3) 0.009(3) 0.009(3)
C15 0.028(3) 0.038(4) 0.041(4) 0.005(3) -0.007(3) -0.008(3)
C16 0.030(3) 0.036(3) 0.039(4) 0.004(3) -0.001(3) 0.000(3)
C17 0.072(6) 0.060(5) 0.053(5) 0.002(4) -0.008(4) 0.008(4)
C18 0.150(10) 0.17(2) 0.120(10) 0.030(10) -0.037(9) -0.090(10)
C19 0.068(7) 0.130(10) 0.097(8) 0.013(7) -0.010(6) 0.016(8)
C20 0.059(5) 0.052(4) 0.057(5) 0.004(4) 0.005(4) -0.009(4)
C21 0.091(8) 0.100(8) 0.079(7) -0.010(6) -0.023(6) -0.001(6)
C22 0.104(8) 0.049(5) 0.101(8) -0.004(5) -0.004(6) -0.015(5)
C23 0.054(5) 0.060(5) 0.035(4) -0.007(4) 0.001(3) -0.011(3)
C24 0.051(5) 0.117(8) 0.051(5) -0.017(5) 0.009(4) -0.003(5)
C25 0.083(7) 0.083(7) 0.055(5) -0.004(5) -0.006(5) 0.010(5)
C26 0.029(4) 0.051(4) 0.068(5) -0.005(3) -0.001(3) 0.008(4)
C27 0.062(5) 0.068(6) 0.061(5) -0.001(4) 0.000(4) 0.021(4)
C28 0.066(6) 0.052(5) 0.110(8) 0.006(4) 0.003(5) -0.014(5)

loop_
_atom_type_symbol
_atom_type_description
_atom_type_scat_dispersion_real
_atom_type_scat_dispersion_imag
_atom_type_scat_source
C C 0.0033 0.0016 'International Tables Vol C Tables 4.2.6.8 and 6.1.1.4'
H H 0.0000 0.0000 'International Tables Vol C Tables 4.2.6.8 and 6.1.1.4'
N N 0.0061 0.0033 'International Tables Vol C Tables 4.2.6.8 and 6.1.1.4'
O O 0.0106 0.0060 'International Tables Vol C Tables 4.2.6.8 and 6.1.1.4'
Sn Sn -0.6537 1.4246 'International Tables Vol C Tables 4.2.6.8 and 6.1.1.4'

loop_
_geom_angle_atom_site_label_1
_geom_angle_atom_site_label_2
_geom_angle_atom_site_label_3
_geom_angle
_geom_angle_publ_flag
C1 Sn1 C7 103.8(3) yes
C1 Sn1 O1 164.4(2) yes
C1 Sn1 O3 95.5(2) yes
C1 Sn1 O5 87.6(2) yes
C1 Sn1 O7 101.8(2) yes
C7 Sn1 O1 90.9(2) yes
C7 Sn1 O3 101.3(3) yes
C7 Sn1 O5 166.2(2) yes
C7 Sn1 O7 93.8(2) yes
O1 Sn1 O3 76.0(2) yes
O1 Sn1 O5 78.8(2) yes
O1 Sn1 O7 82.3(2) yes
O3 Sn1 O7 153.6(2) yes
O3 Sn1 O5 85.2(2) yes
O7 Sn1 O5 76.0(2) yes
C13 O1 Sn1 116.2(4) no
C14 O3 Sn1 116.5(4) no
C15 O5 Sn1 114.7(4) no
C16 O7 Sn1 116.6(4) no
C17 N1 C20 117.4(6) no
C26 N2 C23 118.8(6) no
C6 C1 C2 115.8(7) no
C6 C1 Sn1 123.8(6) no
C2 C1 Sn1 120.4(6) no
C1 C2 C3 122.5(8) no
C4 C3 C2 119.6(9) no
C3 C4 C5 120.2(9) no
C4 C5 C6 119.4(9) no
C1 C6 C5 122.4(9) no
C12 C7 C8 115.3(8) no
C12 C7 Sn1 124.2(6) no
C8 C7 Sn1 120.5(7) no
C7 C8 C9 123.0(10) no
C10 C9 C8 120.0(10) no
C9 C10 C11 119.0(10) no
C10 C11 C12 121.0(10) no
C7 C12 C11 122.0(10) no
O2 C13 O1 125.9(7) no
O2 C13 C14 119.4(7) no
O1 C13 C14 114.7(6) no
O4 C14 O3 125.1(7) no
O4 C14 C13 118.3(6) no
O3 C14 C13 116.6(6) no
O6 C15 O5 125.7(6) no
O6 C15 C16 118.2(6) no
O5 C15 C16 116.1(5) no
O8 C16 O7 126.7(6) no
O8 C16 C15 118.1(6) no
O7 C16 C15 115.2(5) no
C19 C17 C18 111.0(10) no
C19 C17 N1 111.5(8) no
C18 C17 N1 107.9(8) no
N1 C20 C22 111.8(7) no
N1 C20 C21 108.2(7) no
C22 C20 C21 112.4(8) no
C25 C23 C24 114.2(8) no
C25 C23 N2 107.4(6) no
C24 C23 N2 110.9(6) no
N2 C26 C28 111.5(7) no
N2 C26 C27 108.8(6) no
C28 C26 C27 112.0(7) no
C17 N1 H1n1 108.0 no
C20 N1 H1n1 108.0 no
C17 N1 H1n2 108.0 no
C20 N1 H1n2 108.0 no
H1n1 N1 H1n2 107.2 no
C26 N2 H2n1 107.6 no
C23 N2 H2n1 107.6 no
C26 N2 H2n2 107.6 no
C23 N2 H2n2 107.6 no
H2n1 N2 H2n2 107.1 no
C1 C2 H2 118.7 no
C3 C2 H2 118.7 no
C4 C3 H3 120.2 no
C2 C3 H3 120.2 no
C3 C4 H4 119.9 no
C5 C4 H4 119.9 no
C4 C5 H5 120.3 no
C6 C5 H5 120.3 no
C1 C6 H6 118.8 no
C5 C6 H6 118.8 no
C7 C8 H8 118.3 no
C9 C8 H8 118.3 no
C10 C9 H9 120.1 no
C8 C9 H9 120.1 no
C9 C10 H10 120.5 no
C11 C10 H10 120.5 no
C10 C11 H11 119.7 no
C12 C11 H11 119.7 no
C7 C12 H12 119.0 no
C11 C12 H12 119.0 no
C19 C17 H17 108.7 no
C18 C17 H17 108.7 no
N1 C17 H17 108.7 no
C17 C18 H18a 109.5 no
C17 C18 H18b 109.5 no
H18a C18 H18b 109.5 no
C17 C18 H18c 109.5 no
H18a C18 H18c 109.5 no
H18b C18 H18c 109.5 no
C17 C19 H19a 109.5 no
C17 C19 H19b 109.5 no
H19a C19 H19b 109.5 no
C17 C19 H19c 109.5 no
H19a C19 H19c 109.5 no
H19b C19 H19c 109.5 no
N1 C20 H20 108.1 no
C22 C20 H20 108.1 no
C21 C20 H20 108.1 no
C20 C21 H21a 109.5 no
C20 C21 H21b 109.5 no
H21a C21 H21b 109.5 no
C20 C21 H21c 109.5 no
H21a C21 H21c 109.5 no
H21b C21 H21c 109.5 no
C20 C22 H22a 109.5 no
C20 C22 H22b 109.5 no
H22a C22 H22b 109.5 no
C20 C22 H22c 109.5 no
H22a C22 H22c 109.5 no
H22b C22 H22c 109.5 no
C25 C23 H23 108.1 no
C24 C23 H23 108.1 no
N2 C23 H23 108.1 no
C23 C24 H24a 109.5 no
C23 C24 H24b 109.5 no
H24a C24 H24b 109.5 no
C23 C24 H24c 109.5 no
H24a C24 H24c 109.5 no
H24b C24 H24c 109.5 no
C23 C25 H25a 109.5 no
C23 C25 H25b 109.5 no
H25a C25 H25b 109.5 no
C23 C25 H25c 109.5 no
H25a C25 H25c 109.5 no
H25b C25 H25c 109.5 no
N2 C26 H26 108.1 no
C28 C26 H26 108.1 no
C27 C26 H26 108.1 no
C26 C27 H27a 109.5 no
C26 C27 H27b 109.5 no
H27a C27 H27b 109.5 no
C26 C27 H27c 109.5 no
H27a C27 H27c 109.5 no
H27b C27 H27c 109.5 no
C26 C28 H28a 109.5 no
C26 C28 H28b 109.5 no
H28a C28 H28b 109.5 no
C26 C28 H28c 109.5 no
H28a C28 H28c 109.5 no
H28b C28 H28c 109.5 no

loop_
_geom_bond_atom_site_label_1
_geom_bond_atom_site_label_2
_geom_bond_site_symmetry_2
_geom_bond_distance
_geom_bond_publ_flag
Sn1 C1 . 2.139(7) yes
Sn1 C7 . 2.144(7) yes
Sn1 O1 . 2.162(5) yes
Sn1 O3 . 2.128(5) yes
Sn1 O5 . 2.191(5) yes
Sn1 O7 . 2.124(4) yes
O1 C13 . 1.275(8) no
O2 C13 . 1.209(9) no
O3 C14 . 1.269(8) no
O4 C14 . 1.226(8) no
O5 C15 . 1.261(8) no
O6 C15 . 1.227(8) no
O7 C16 . 1.272(8) no
O8 C16 . 1.219(8) no
N1 C17 . 1.500(10) no
N1 C20 . 1.499(9) no
N2 C23 . 1.499(8) no
N2 C26 . 1.481(9) no
C1 C6 . 1.360(10) no
C1 C2 . 1.370(10) no
C2 C3 . 1.390(10) no
C3 C4 . 1.340(10) no
C4 C5 . 1.340(10) no
C5 C6 . 1.400(10) no
C7 C12 . 1.340(10) no
C7 C8 . 1.350(10) no
C8 C9 . 1.38(2) no
C9 C10 . 1.32(2) no
C10 C11 . 1.34(2) no
C11 C12 . 1.390(10) no
C13 C14 . 1.540(10) no
C15 C16 . 1.547(9) no
C17 C19 . 1.460(10) no
C17 C18 . 1.490(10) no
C20 C22 . 1.510(10) no
C20 C21 . 1.510(10) no
C23 C25 . 1.490(10) no
C23 C24 . 1.500(10) no
C26 C28 . 1.500(10) no
C26 C27 . 1.500(10) no
N1 H1n1 . 0.90 no
N1 H1n2 . 0.90 no
N2 H2n1 . 0.90 no
N2 H2n2 . 0.90 no
C2 H2 . 0.93 no
C3 H3 . 0.93 no
C4 H4 . 0.93 no
C5 H5 . 0.93 no
C6 H6 . 0.93 no
C8 H8 . 0.93 no
C9 H9 . 0.93 no
C10 H10 . 0.93 no
C11 H11 . 0.93 no
C12 H12 . 0.93 no
C17 H17 . 0.98 no
C18 H18a . 0.96 no
C18 H18b . 0.96 no
C18 H18c . 0.96 no
C19 H19a . 0.96 no
C19 H19b . 0.96 no
C19 H19c . 0.96 no
C20 H20 . 0.98 no
C21 H21a . 0.96 no
C21 H21b . 0.96 no
C21 H21c . 0.96 no
C22 H22a . 0.96 no
C22 H22b . 0.96 no
C22 H22c . 0.96 no
C23 H23 . 0.98 no
C24 H24a . 0.96 no
C24 H24b . 0.96 no
C24 H24c . 0.96 no
C25 H25a . 0.96 no
C25 H25b . 0.96 no
C25 H25c . 0.96 no
C26 H26 . 0.98 no
C27 H27a . 0.96 no
C27 H27b . 0.96 no
C27 H27c . 0.96 no
C28 H28a . 0.96 no
C28 H28b . 0.96 no
C28 H28c . 0.96 no

loop_
_geom_hbond_atom_site_label_D
_geom_hbond_atom_site_label_H
_geom_hbond_atom_site_label_A
_geom_hbond_site_symmetry_A
_geom_hbond_distance_DH
_geom_hbond_distance_HA
_geom_hbond_distance_DA
_geom_hbond_angle_DHA
_geom_hbond_publ_flag
N1 H1n2 O2 . 0.90 2.03 2.878(8) 156.7 yes
N1 H1n2 O4 . 0.90 2.39 3.026(8) 127.7 yes
N1 H1n1 O4 3_665 0.90 1.96 2.856(8) 177.7 yes
N2 H2n2 O6 . 0.90 2.34 2.938(7) 124.0 yes
N2 H2n1 O6 3_666 0.90 1.91 2.812(7) 178.1 yes
N2 H2n2 O8 . 0.90 2.07 2.931(7) 159.6 yes

loop_
_geom_torsion_atom_site_label_1
_geom_torsion_atom_site_label_2
_geom_torsion_atom_site_label_3
_geom_torsion_atom_site_label_4
_geom_torsion
_geom_torsion_publ_flag
O7 Sn1 O1 C13 163.1(5) no
O3 Sn1 O1 C13 -1.8(5) no
C1 Sn1 O1 C13 57.0(10) no
C7 Sn1 O1 C13 -103.2(5) no
O5 Sn1 O1 C13 86.0(5) no
O7 Sn1 O3 C14 -35.0(8) no
C1 Sn1 O3 C14 -166.1(5) no
C7 Sn1 O3 C14 88.6(6) no
O1 Sn1 O3 C14 0.5(5) no
O5 Sn1 O3 C14 -79.1(5) no
O7 Sn1 O5 C15 0.0(4) no
O3 Sn1 O5 C15 161.5(5) no
C1 Sn1 O5 C15 -102.8(5) no
C7 Sn1 O5 C15 43.0(10) no
O1 Sn1 O5 C15 84.8(5) no
O3 Sn1 O7 C16 -37.8(7) no
C1 Sn1 O7 C16 92.2(5) no
C7 Sn1 O7 C16 -162.9(5) no
O1 Sn1 O7 C16 -72.5(4) no
O5 Sn1 O7 C16 7.8(4) no
O7 Sn1 C1 C6 -90.0(7) no
O3 Sn1 C1 C6 70.0(7) no
C7 Sn1 C1 C6 173.1(7) no
O1 Sn1 C1 C6 14.0(10) no
O5 Sn1 C1 C6 -14.9(7) no
O7 Sn1 C1 C2 87.8(6) no
O3 Sn1 C1 C2 -112.2(6) no
C7 Sn1 C1 C2 -9.1(7) no
O1 Sn1 C1 C2 -168.3(7) no
O5 Sn1 C1 C2 162.9(6) no
C6 C1 C2 C3 1.2(13) no
Sn1 C1 C2 C3 -176.8(7) no
C1 C2 C3 C4 -1(2) no
C2 C3 C4 C5 2(2) no
C3 C4 C5 C6 -2(2) no
C2 C1 C6 C5 -2.0(10) no
Sn1 C1 C6 C5 176.0(8) no
C4 C5 C6 C1 3(2) no
O7 Sn1 C7 C12 10.2(8) no
O3 Sn1 C7 C12 -148.1(7) no
C1 Sn1 C7 C12 113.3(7) no
O1 Sn1 C7 C12 -72.2(7) no
O5 Sn1 C7 C12 -31(2) no
O7 Sn1 C7 C8 -166.4(8) no
O3 Sn1 C7 C8 35.3(8) no
C1 Sn1 C7 C8 -63.2(9) no
O1 Sn1 C7 C8 111.3(8) no
O5 Sn1 C7 C8 152.0(10) no
C12 C7 C8 C9 0.9(17) no
Sn1 C7 C8 C9 178.0(10) no
C7 C8 C9 C10 -1(2) no
C8 C9 C10 C11 0(2) no
C9 C10 C11 C12 1(2) no
C8 C7 C12 C11 1(2) no
Sn1 C7 C12 C11 -176.2(8) no
C10 C11 C12 C7 -2(2) no
Sn1 O1 C13 O2 -179.2(7) no
Sn1 O1 C13 C14 2.6(8) no
Sn1 O3 C14 O4 178.6(7) no
Sn1 O3 C14 C13 0.6(8) no
O2 C13 C14 O4 1.4(12) no
O1 C13 C14 O4 179.7(7) no
O2 C13 C14 O3 179.5(7) no
O1 C13 C14 O3 -2.0(10) no
Sn1 O5 C15 O6 173.1(6) no
Sn1 O5 C15 C16 -6.4(7) no
Sn1 O7 C16 O8 167.4(6) no
Sn1 O7 C16 C15 -13.2(7) no
O6 C15 C16 O8 13.2(9) no
O5 C15 C16 O8 -167.2(6) no
O6 C15 C16 O7 -166.2(6) no
O5 C15 C16 O7 13.3(8) no
C20 N1 C17 C19 -65.0(10) no
C20 N1 C17 C18 172.3(9) no
C17 N1 C20 C22 -63.8(9) no
C17 N1 C20 C21 171.9(7) no
C26 N2 C23 C25 -180.0(6) no
C26 N2 C23 C24 54.7(9) no
C23 N2 C26 C28 53.7(9) no
C23 N2 C26 C27 177.8(6) no
